data_4317270
loop_
_publ_author_name
'Yinfeng Han'
'Xiaoyan Li'
'Liqing Li'
'Chunlin Ma'
'Zhen Shen'
'You Song'
'Xiaozeng You'

_publ_contact_author_email hanyfeng@yahoo.cn
_publ_contact_author_name 'Yinfeng Han'
_publ_section_title
;
 Structures and Properties of Porous Coordination Polymers Based on
 Lanthanide Carboxylate Building Units
;
_journal_name_full 'Inorganic Chemistry'
_journal_page_first 10781
_journal_page_last 10787
_journal_paper_doi 10.1021/ic902194g
_journal_volume 49
_journal_year 2010
_chemical_formula_sum 'C31 H50 Eu N3 O15 S5'
_chemical_formula_weight 1017.00
_chemical_name_systematic
;
?
;
_space_group_IT_number 15
_symmetry_cell_setting monoclinic
_symmetry_space_group_name_Hall '-C 2yc'
_symmetry_space_group_name_H-M 'C 1 2/c 1'
_atom_sites_solution_hydrogens geom
_atom_sites_solution_primary direct
_atom_sites_solution_secondary difmap
_audit_creation_method SHELXL-2000
_cell_angle_alpha 90.00
_cell_angle_beta 101.880(3)
_cell_angle_gamma 90.00
_cell_formula_units_Z 8
_cell_length_a 27.441(4)
_cell_length_b 16.864(3)
_cell_length_c 27.919(4)
_cell_measurement_reflns_used 3966
_cell_measurement_temperature 291(2)
_cell_measurement_theta_max 26.83
_cell_measurement_theta_min 2.41
_cell_volume 12643(3)
_computing_cell_refinement SMART
_computing_data_collection 'SMART (Bruker, 2000)'
_computing_data_reduction 'SAINT (Bruker, 2000)'
_computing_molecular_graphics SHELXTL
_computing_publication_material SHELXTL
_computing_structure_refinement SHELXTL
_computing_structure_solution 'SHELXTL (Bruker, 2000)'
_diffrn_ambient_temperature 291(2)
_diffrn_measured_fraction_theta_full 0.998
_diffrn_measured_fraction_theta_max 0.998
_diffrn_measurement_device_type 'Bruker Smart Apex CCD'
_diffrn_measurement_method 'phi and omega scans'
_diffrn_radiation_monochromator graphite
_diffrn_radiation_source 'sealed tube'
_diffrn_radiation_type MoK\a
_diffrn_radiation_wavelength 0.71073
_diffrn_reflns_av_R_equivalents 0.0307
_diffrn_reflns_av_sigmaI/netI 0.0469
_diffrn_reflns_limit_h_max 33
_diffrn_reflns_limit_h_min -33
_diffrn_reflns_limit_k_max 20
_diffrn_reflns_limit_k_min -20
_diffrn_reflns_limit_l_max 34
_diffrn_reflns_limit_l_min -18
_diffrn_reflns_number 33643
_diffrn_reflns_theta_full 26.00
_diffrn_reflns_theta_max 26.00
_diffrn_reflns_theta_min 1.68
_exptl_absorpt_coefficient_mu 1.202
_exptl_absorpt_correction_T_max 0.75
_exptl_absorpt_correction_T_min 0.70
_exptl_absorpt_correction_type multi-scan
_exptl_absorpt_process_details 'SADABS; Bruker, 2000'
_exptl_crystal_colour red
_exptl_crystal_density_diffrn 1.069
_exptl_crystal_density_method 'not measured'
_exptl_crystal_description block
_exptl_crystal_F_000 4160
_exptl_crystal_size_max 0.30
_exptl_crystal_size_mid 0.26
_exptl_crystal_size_min 0.24
_refine_diff_density_max 0.644
_refine_diff_density_min -0.815
_refine_diff_density_rms 0.063
_refine_ls_extinction_method none
_refine_ls_goodness_of_fit_ref 1.023
_refine_ls_hydrogen_treatment constr
_refine_ls_matrix_type full
_refine_ls_number_parameters 569
_refine_ls_number_reflns 12403
_refine_ls_number_restraints 0
_refine_ls_restrained_S_all 1.023
_refine_ls_R_factor_all 0.0596
_refine_ls_R_factor_gt 0.0399
_refine_ls_shift/su_max 0.000
_refine_ls_shift/su_mean 0.000
_refine_ls_structure_factor_coef Fsqd
_refine_ls_weighting_details 'calc w=1/[\s^2^(Fo^2^)+(0.05P)^2^+1.88P] where P=(Fo^2^+2Fc^2^)/3'
_refine_ls_weighting_scheme calc
_refine_ls_wR_factor_gt 0.0844
_refine_ls_wR_factor_ref 0.0888
_reflns_number_gt 9912
_reflns_number_total 12403
_reflns_threshold_expression >2sigma(I)
_cod_data_source_file ic902194g_si_002_08.cif
_cod_data_source_block 9Eu
_cod_depositor_comments
;
The following automatic conversions were performed:

'_symmetry_cell_setting' value 'Monoclinic' changed to 'monoclinic'
according to the built-in table from CIF Core dictionary named
'cif_core.dic' version 2.4.1 from 2010-06-29.

Automatic conversion script
Id: cif_fix_values 1646 2011-03-28 12:23:43Z adriana 
;
_cod_database_code 4317270

loop_
_symmetry_equiv_pos_as_xyz
'x, y, z'
'-x, y, -z+1/2'
'x+1/2, y+1/2, z'
'-x+1/2, y+1/2, -z+1/2'
'-x, -y, -z'
'x, -y, z-1/2'
'-x+1/2, -y+1/2, -z'
'x+1/2, -y+1/2, z-1/2'

loop_
_atom_site_label
_atom_site_type_symbol
_atom_site_fract_x
_atom_site_fract_y
_atom_site_fract_z
_atom_site_U_iso_or_equiv
_atom_site_adp_type
_atom_site_occupancy
_atom_site_symmetry_multiplicity
_atom_site_calc_flag
_atom_site_refinement_flags
_atom_site_disorder_assembly
_atom_site_disorder_group
C1 C 0.13929(14) 0.7846(2) 0.11000(13) 0.0419(8) Uani 1 1 d . . .
C2 C 0.10135(13) 0.80648(18) 0.13885(13) 0.0403(8) Uani 1 1 d . . .
C3 C 0.11749(14) 0.7955(2) 0.18987(13) 0.0405(8) Uani 1 1 d . . .
H3 H 0.1506 0.7838 0.2033 0.049 Uiso 1 1 calc R . .
C4 C 0.08265(12) 0.80255(19) 0.21970(12) 0.0361(7) Uani 1 1 d . . .
H4 H 0.0930 0.8004 0.2536 0.043 Uiso 1 1 calc R . .
C5 C 0.03275(14) 0.8127(2) 0.19899(14) 0.0459(8) Uani 1 1 d . . .
C6 C 0.01558(13) 0.81582(19) 0.14748(13) 0.0403(8) Uani 1 1 d . . .
H6 H -0.0178 0.8240 0.1335 0.048 Uiso 1 1 calc R . .
C7 C 0.05050(12) 0.80618(19) 0.11917(13) 0.0388(7) Uani 1 1 d . . .
H7 H 0.0398 0.7992 0.0856 0.047 Uiso 1 1 calc R . .
C8 C 0.17271(13) 0.75113(16) -0.07683(12) 0.0324(7) Uani 1 1 d . . .
C9 C 0.13442(13) 0.75253(19) -0.12299(13) 0.0382(7) Uani 1 1 d . . .
C10 C 0.08468(13) 0.75200(19) -0.12042(12) 0.0382(7) Uani 1 1 d . . .
H10 H 0.0762 0.7513 -0.0898 0.046 Uiso 1 1 calc R . .
C11 C 0.04748(15) 0.7525(2) -0.16130(14) 0.0457(9) Uani 1 1 d . . .
H11 H 0.0142 0.7527 -0.1587 0.055 Uiso 1 1 calc R . .
C12 C 0.05977(14) 0.7526(2) -0.20466(14) 0.0436(8) Uani 1 1 d . . .
C13 C 0.10914(14) 0.75069(19) -0.21146(13) 0.0406(8) Uani 1 1 d . . .
H13 H 0.1162 0.7491 -0.2426 0.049 Uiso 1 1 calc R . .
C14 C 0.14801(13) 0.75128(17) -0.16848(12) 0.0350(7) Uani 1 1 d . . .
H14 H 0.1813 0.7508 -0.1708 0.042 Uiso 1 1 calc R . .
Eu1 Eu 0.201046(6) 0.732384(9) 0.046089(5) 0.03080(6) Uani 1 1 d . . .
C15 C 0.26745(11) 0.60304(18) -0.01905(11) 0.0308(6) Uani 1 1 d . . .
C16 C 0.25878(12) 0.51822(19) -0.01255(13) 0.0371(7) Uani 1 1 d . . .
C17 C 0.28552(12) 0.4647(2) -0.03588(12) 0.0390(7) Uani 1 1 d . . .
H17 H 0.3067 0.4826 -0.0556 0.047 Uiso 1 1 calc R . .
C18 C 0.27945(15) 0.3847(2) -0.02855(14) 0.0500(9) Uani 1 1 d . . .
H18 H 0.2974 0.3483 -0.0431 0.060 Uiso 1 1 calc R . .
C19 C 0.24597(12) 0.35604(18) 0.00114(12) 0.0367(7) Uani 1 1 d . . .
C20 C 0.22019(13) 0.4090(2) 0.02126(14) 0.0443(9) Uani 1 1 d . . .
H20 H 0.1978 0.3906 0.0396 0.053 Uiso 1 1 calc R . .
C21 C 0.22512(11) 0.4896(2) 0.01608(12) 0.0352(7) Uani 1 1 d . . .
H21 H 0.2068 0.5247 0.0310 0.042 Uiso 1 1 calc R . .
C22 C 0.20091(13) 0.49669(18) 0.13329(13) 0.0435(8) Uani 1 1 d . . .
H22B H 0.1731 0.4794 0.1088 0.052 Uiso 1 1 calc R . .
H22C H 0.2006 0.4698 0.1635 0.052 Uiso 1 1 calc R . .
H22A H 0.2313 0.4848 0.1229 0.052 Uiso 1 1 calc R . .
C23 C 0.23637(13) 0.6282(2) 0.19895(13) 0.0439(8) Uani 1 1 d . . .
H23A H 0.2551 0.5830 0.2133 0.066 Uiso 1 1 calc R . .
H23B H 0.2164 0.6477 0.2208 0.066 Uiso 1 1 calc R . .
H23C H 0.2588 0.6690 0.1931 0.066 Uiso 1 1 calc R . .
C24 C 0.05288(12) 0.59487(19) 0.04714(13) 0.0389(8) Uani 1 1 d . . .
H24A H 0.0487 0.5384 0.0442 0.058 Uiso 1 1 calc R . .
H24B H 0.0208 0.6199 0.0416 0.058 Uiso 1 1 calc R . .
H24C H 0.0710 0.6076 0.0794 0.058 Uiso 1 1 calc R . .
C25 C 0.08616(13) 0.54616(17) -0.04039(12) 0.0340(7) Uani 1 1 d . . .
H25A H 0.0907 0.5649 -0.0717 0.051 Uiso 1 1 calc R . .
H25B H 0.0546 0.5196 -0.0442 0.051 Uiso 1 1 calc R . .
H25C H 0.1124 0.5098 -0.0272 0.051 Uiso 1 1 calc R . .
C26 C 0.30777(14) 0.4109(2) 0.22438(15) 0.0516(9) Uani 1 1 d . . .
H26A H 0.3236 0.4545 0.2437 0.062 Uiso 1 1 calc R . .
H26C H 0.3049 0.4227 0.1903 0.062 Uiso 1 1 calc R . .
H26B H 0.3274 0.3638 0.2325 0.062 Uiso 1 1 calc R . .
C27 C 0.23242(14) 0.2961(2) 0.24756(14) 0.0485(9) Uani 1 1 d . . .
H27A H 0.2297 0.2689 0.2169 0.058 Uiso 1 1 calc R . .
H27C H 0.2032 0.2861 0.2605 0.058 Uiso 1 1 calc R . .
H27B H 0.2613 0.2775 0.2703 0.058 Uiso 1 1 calc R . .
C28 C 0.60989(15) 0.0895(2) 0.66929(14) 0.0517(9) Uani 1 1 d . . .
H28A H 0.6182 0.0434 0.6525 0.077 Uiso 1 1 calc R . .
H28B H 0.6399 0.1150 0.6860 0.077 Uiso 1 1 calc R . .
H28C H 0.5911 0.1256 0.6460 0.077 Uiso 1 1 calc R . .
C29 C 0.50016(15) 0.0656(3) 0.69120(16) 0.0584(10) Uani 1 1 d . . .
H29A H 0.4861 0.1025 0.7107 0.070 Uiso 1 1 calc R . .
H29C H 0.4855 0.0143 0.6930 0.070 Uiso 1 1 calc R . .
H29B H 0.4936 0.0832 0.6578 0.070 Uiso 1 1 calc R . .
C30 C 0.38553(14) 0.5867(2) 0.37520(14) 0.0502(10) Uani 1 1 d . . .
H30A H 0.3505 0.5753 0.3671 0.075 Uiso 1 1 calc R . .
H30B H 0.3907 0.6427 0.3723 0.075 Uiso 1 1 calc R . .
H30C H 0.3988 0.5702 0.4082 0.075 Uiso 1 1 calc R . .
C31 C 0.49339(14) 0.5602(3) 0.33638(15) 0.0560(10) Uani 1 1 d . . .
H31A H 0.5078 0.5236 0.3169 0.084 Uiso 1 1 calc R . .
H31B H 0.5109 0.5570 0.3698 0.084 Uiso 1 1 calc R . .
H31C H 0.4959 0.6131 0.3244 0.084 Uiso 1 1 calc R . .
N1 N -0.00545(12) 0.81451(18) 0.22532(12) 0.0498(7) Uani 1 1 d . . .
N2 N 0.02519(12) 0.74891(18) -0.24907(12) 0.0469(7) Uani 1 1 d . . .
N3 N 0.23573(10) 0.28009(15) 0.00520(10) 0.0379(6) Uani 1 1 d . . .
O1 O 0.18374(8) 0.77450(13) 0.12591(8) 0.0367(5) Uani 1 1 d . . .
O2 O 0.11988(9) 0.77635(14) 0.06337(9) 0.0427(5) Uani 1 1 d . . .
O3 O 0.16151(8) 0.75384(12) -0.03516(8) 0.0343(5) Uani 1 1 d . . .
O4 O 0.21629(8) 0.74731(11) -0.08611(8) 0.0344(5) Uani 1 1 d . . .
O5 O 0.24664(8) 0.64958(13) 0.00293(8) 0.0379(5) Uani 1 1 d . . .
O6 O 0.29782(7) 0.62270(13) -0.04618(7) 0.0336(5) Uani 1 1 d . . .
O7 O 0.22318(8) 0.62734(12) 0.10243(7) 0.0328(5) Uani 1 1 d . . .
O8 O 0.14030(8) 0.62749(13) 0.02646(8) 0.0379(5) Uani 1 1 d . . .
O9 O 0.23331(9) 0.42949(15) 0.28809(9) 0.0505(7) Uani 1 1 d . . .
O10 O 0.57871(8) -0.02604(14) 0.72120(8) 0.0391(5) Uani 1 1 d . . .
O11 O 0.38558(9) 0.56417(15) 0.28512(9) 0.0460(6) Uani 1 1 d . . .
O12 O 0.3986(2) 0.1177(3) 0.1630(2) 0.0482(16) Uani 0.40 1 d P . .
H12D H 0.3819 0.1606 0.1595 0.058 Uiso 0.40 1 d PR . .
H12A H 0.3938 0.0933 0.1883 0.058 Uiso 0.40 1 d PR . .
O13 O 0.4359(3) 0.1404(4) 0.1144(2) 0.0569(18) Uani 0.40 1 d P . .
H13B H 0.4273 0.1612 0.0862 0.068 Uiso 0.40 1 d PR . .
H13C H 0.4488 0.1757 0.1349 0.068 Uiso 0.40 1 d PR . .
O14 O 0.1410(3) 0.7490(4) 0.4292(2) 0.0571(18) Uani 0.40 1 d P . .
H14C H 0.1501 0.7881 0.4139 0.068 Uiso 0.40 1 d PR . .
H14D H 0.1104 0.7388 0.4175 0.068 Uiso 0.40 1 d PR . .
O15 O 0.1758(2) 0.5674(3) 0.8958(3) 0.0521(17) Uani 0.40 1 d P . .
H15B H 0.1684 0.5491 0.9218 0.062 Uiso 0.40 1 d PR . .
H15C H 0.1501 0.5671 0.8728 0.062 Uiso 0.40 1 d PR . .
O16 O 0.4879(2) 0.3886(4) 0.4885(2) 0.0530(16) Uani 0.40 1 d P . .
H16A H 0.5156 0.3692 0.4848 0.064 Uiso 0.40 1 d PR . .
H16B H 0.4920 0.4114 0.5162 0.064 Uiso 0.40 1 d PR . .
O17 O 0.6364(3) 0.5522(3) 0.8588(2) 0.0512(16) Uani 0.40 1 d P . .
H17C H 0.6446 0.5106 0.8758 0.061 Uiso 0.40 1 d PR . .
H17E H 0.6143 0.5775 0.8700 0.061 Uiso 0.40 1 d PR . .
O18 O 0.2274(2) 0.3643(4) 0.8162(2) 0.0496(16) Uani 0.40 1 d P . .
H18B H 0.2188 0.3679 0.8437 0.059 Uiso 0.40 1 d PR . .
H18C H 0.2089 0.3944 0.7956 0.059 Uiso 0.40 1 d PR . .
O19 O 0.2451(3) 0.2426(5) 0.8622(3) 0.057(3) Uani 0.30 1 d P . .
H19A H 0.2176 0.2197 0.8626 0.069 Uiso 0.30 1 d PR . .
H19C H 0.2606 0.2514 0.8914 0.069 Uiso 0.30 1 d PR . .
O20 O 0.0721(3) 0.0286(5) 0.4740(3) 0.0389(18) Uani 0.30 1 d P . .
H20B H 0.0706 -0.0218 0.4736 0.047 Uiso 0.30 1 d PR . .
H20C H 0.0428 0.0476 0.4654 0.047 Uiso 0.30 1 d PR . .
O21 O 0.4088(3) 0.8193(5) 0.4488(3) 0.0412(18) Uani 0.30 1 d P . .
H21D H 0.3874 0.8165 0.4220 0.049 Uiso 0.30 1 d PR . .
H21A H 0.3945 0.8346 0.4715 0.049 Uiso 0.30 1 d PR . .
O22 O 0.4526(3) 0.7198(5) 0.4500(3) 0.053(2) Uani 0.30 1 d P . .
H22D H 0.4746 0.7202 0.4764 0.063 Uiso 0.30 1 d PR . .
H22E H 0.4344 0.6787 0.4494 0.063 Uiso 0.30 1 d PR . .
S1 S 0.19671(3) 0.59974(4) 0.14196(3) 0.03555(17) Uani 1 1 d . . .
S2 S 0.08763(3) 0.63057(5) 0.00149(3) 0.03457(18) Uani 1 1 d . . .
S3 S 0.23767(3) 0.39316(6) 0.23880(3) 0.0481(2) Uani 1 1 d . . .
S4 S 0.57126(4) 0.05902(5) 0.71547(3) 0.0459(2) Uani 1 1 d . . .
S5 S 0.41817(3) 0.53146(5) 0.33198(3) 0.03695(19) Uani 1 1 d . . .

loop_
_atom_site_aniso_label
_atom_site_aniso_U_11
_atom_site_aniso_U_22
_atom_site_aniso_U_33
_atom_site_aniso_U_23
_atom_site_aniso_U_13
_atom_site_aniso_U_12
C1 0.045(2) 0.0431(19) 0.0377(18) -0.0066(15) 0.0094(15) -0.0019(15)
C2 0.0486(19) 0.0215(14) 0.050(2) -0.0015(14) 0.0082(16) 0.0201(13)
C3 0.051(2) 0.0372(17) 0.0374(18) -0.0003(14) 0.0181(16) -0.0164(15)
C4 0.0471(18) 0.0392(17) 0.0253(15) 0.0104(13) 0.0148(14) 0.0070(14)
C5 0.0439(19) 0.048(2) 0.049(2) 0.0029(17) 0.0170(16) -0.0008(16)
C6 0.0378(18) 0.0363(17) 0.047(2) 0.0075(15) 0.0080(15) 0.0120(14)
C7 0.0437(18) 0.0359(17) 0.0396(18) -0.0166(15) 0.0147(14) -0.0178(14)
C8 0.0435(18) 0.0165(13) 0.0382(18) -0.0063(12) 0.0103(14) -0.0011(12)
C9 0.0371(17) 0.0355(16) 0.0404(19) -0.0055(14) 0.0044(14) -0.0049(13)
C10 0.049(2) 0.0385(17) 0.0277(17) 0.0072(13) 0.0083(14) 0.0031(14)
C11 0.050(2) 0.0352(17) 0.047(2) 0.0149(15) -0.0016(16) -0.0079(15)
C12 0.051(2) 0.0347(17) 0.041(2) 0.0121(14) 0.0014(16) -0.0011(15)
C13 0.052(2) 0.0344(17) 0.0310(17) 0.0036(13) -0.0030(15) -0.0076(14)
C14 0.0376(17) 0.0272(14) 0.0325(17) 0.0066(12) -0.0108(13) -0.0014(12)
Eu1 0.03484(9) 0.03119(9) 0.02605(9) -0.00336(6) 0.00555(6) -0.01129(6)
C15 0.0348(16) 0.0312(15) 0.0261(15) -0.0034(12) 0.0056(12) -0.0113(12)
C16 0.0362(17) 0.0365(17) 0.0428(18) 0.0030(15) 0.0178(14) -0.0050(13)
C17 0.0403(18) 0.0472(19) 0.0337(17) -0.0019(14) 0.0175(14) -0.0055(14)
C18 0.058(2) 0.044(2) 0.048(2) -0.0018(17) 0.0140(18) 0.0003(17)
C19 0.0376(18) 0.0288(15) 0.0429(19) -0.0035(13) 0.0063(14) -0.0038(13)
C20 0.0469(19) 0.0465(19) 0.049(2) -0.0264(16) 0.0312(17) -0.0176(15)
C21 0.0239(14) 0.0518(19) 0.0309(16) -0.0018(14) 0.0081(12) -0.0024(13)
C22 0.049(2) 0.0282(16) 0.048(2) 0.0055(15) -0.0039(16) -0.0064(14)
C23 0.047(2) 0.0447(19) 0.043(2) -0.0079(16) 0.0168(16) -0.0071(15)
C24 0.0336(17) 0.0309(16) 0.050(2) 0.0196(15) 0.0033(14) -0.0009(13)
C25 0.0473(19) 0.0268(15) 0.0297(16) 0.0013(12) 0.0118(14) -0.0013(13)
C26 0.053(2) 0.053(2) 0.052(2) 0.0008(18) 0.0159(18) 0.0217(18)
C27 0.051(2) 0.058(2) 0.043(2) -0.0184(17) 0.0250(17) 0.0148(17)
C28 0.053(2) 0.057(2) 0.045(2) 0.0119(18) 0.0126(17) -0.0095(18)
C29 0.053(2) 0.064(3) 0.050(2) -0.017(2) -0.0067(18) 0.0023(19)
C30 0.057(2) 0.053(2) 0.047(2) -0.0065(17) 0.0260(18) 0.0324(18)
C31 0.044(2) 0.068(3) 0.050(2) -0.022(2) -0.0030(17) 0.0246(18)
N1 0.0557(18) 0.0472(17) 0.0521(18) -0.0071(14) 0.0241(16) -0.0036(15)
N2 0.0434(16) 0.0505(17) 0.0471(18) 0.0095(14) 0.0099(14) -0.0060(13)
N3 0.0338(14) 0.0313(13) 0.0431(16) -0.0151(12) -0.0049(12) 0.0031(11)
O1 0.0327(12) 0.0404(12) 0.0400(12) -0.0064(10) 0.0145(10) -0.0108(9)
O2 0.0353(12) 0.0518(14) 0.0412(14) 0.0097(11) 0.0086(10) -0.0052(10)
O3 0.0391(12) 0.0310(11) 0.0310(12) -0.0082(9) 0.0028(9) -0.0068(9)
O4 0.0395(13) 0.0193(9) 0.0425(13) -0.0065(9) 0.0038(10) -0.0061(8)
O5 0.0381(13) 0.0364(12) 0.0403(13) -0.0026(10) 0.0107(10) -0.0110(9)
O6 0.0374(12) 0.0341(11) 0.0285(11) -0.0032(9) 0.0052(9) -0.0108(9)
O7 0.0406(12) 0.0299(11) 0.0274(11) -0.0069(9) 0.0058(9) -0.0125(9)
O8 0.0326(11) 0.0398(12) 0.0419(13) -0.0024(10) 0.0095(10) -0.0119(9)
O9 0.0445(14) 0.0479(14) 0.0451(14) 0.0259(11) -0.0238(11) -0.0032(11)
O10 0.0393(12) 0.0474(13) 0.0274(11) 0.0041(10) -0.0004(9) 0.0081(10)
O11 0.0508(14) 0.0497(14) 0.0384(13) -0.0061(11) 0.0114(11) 0.0117(11)
O12 0.043(3) 0.039(3) 0.061(4) -0.007(3) 0.009(3) 0.031(3)
O13 0.079(5) 0.060(4) 0.030(3) 0.004(3) 0.008(3) -0.028(4)
O14 0.079(5) 0.052(4) 0.039(4) 0.017(3) 0.009(3) 0.005(3)
O15 0.041(3) 0.031(3) 0.081(5) -0.006(3) 0.007(3) 0.004(3)
O16 0.050(4) 0.057(4) 0.043(4) -0.003(3) -0.012(3) 0.019(3)
O17 0.064(4) 0.030(3) 0.057(4) 0.010(3) 0.006(3) 0.000(3)
O18 0.055(4) 0.060(4) 0.032(3) -0.005(3) 0.003(3) 0.024(3)
O19 0.036(5) 0.074(6) 0.048(5) -0.029(4) -0.023(4) 0.013(4)
O20 0.038(4) 0.049(4) 0.035(4) -0.029(3) 0.018(3) 0.002(3)
O21 0.028(4) 0.053(5) 0.039(4) -0.017(4) -0.002(3) -0.014(3)
O22 0.060(5) 0.042(4) 0.055(5) 0.034(4) 0.010(4) -0.004(4)
S1 0.0452(4) 0.0256(4) 0.0386(4) -0.0076(3) 0.0151(3) 0.0001(3)
S2 0.0279(4) 0.0346(4) 0.0453(5) -0.0116(3) 0.0171(3) -0.0100(3)
S3 0.0490(5) 0.0520(5) 0.0446(5) -0.0233(4) 0.0128(4) 0.0143(4)
S4 0.0527(5) 0.0357(4) 0.0418(5) 0.0128(4) -0.0077(4) 0.0006(4)
S5 0.0328(4) 0.0455(4) 0.0382(4) 0.0088(3) 0.0205(3) 0.0155(3)

loop_
_atom_type_symbol
_atom_type_description
_atom_type_scat_dispersion_real
_atom_type_scat_dispersion_imag
_atom_type_scat_source
C C 0.0033 0.0016 'International Tables Vol C Tables 4.2.6.8 and 6.1.1.4'
H H 0.0000 0.0000 'International Tables Vol C Tables 4.2.6.8 and 6.1.1.4'
N N 0.0061 0.0033 'International Tables Vol C Tables 4.2.6.8 and 6.1.1.4'
O O 0.0106 0.0060 'International Tables Vol C Tables 4.2.6.8 and 6.1.1.4'
S S 0.1246 0.1234 'International Tables Vol C Tables 4.2.6.8 and 6.1.1.4'
Eu Eu -0.1578 3.6682 'International Tables Vol C Tables 4.2.6.8 and 6.1.1.4'

loop_
_geom_angle_atom_site_label_1
_geom_angle_atom_site_label_2
_geom_angle_atom_site_label_3
_geom_angle
_geom_angle_site_symmetry_1
_geom_angle_site_symmetry_3
_geom_angle_publ_flag
O1 C1 O2 121.2(3) . . ?
O1 C1 C2 126.5(3) . . ?
O2 C1 C2 112.2(3) . . ?
O1 C1 Eu1 60.34(17) . . ?
O2 C1 Eu1 61.03(17) . . ?
C2 C1 Eu1 172.2(3) . . ?
C7 C2 C3 118.6(3) . . ?
C7 C2 C1 122.8(3) . . ?
C3 C2 C1 113.8(3) . . ?
C4 C3 C2 118.6(3) . . ?
C4 C3 H3 120.7 . . ?
C2 C3 H3 120.7 . . ?
C5 C4 C3 120.1(3) . . ?
C5 C4 H4 119.9 . . ?
C3 C4 H4 119.9 . . ?
C4 C5 N1 124.6(3) . . ?
C4 C5 C6 121.5(3) . . ?
N1 C5 C6 113.8(3) . . ?
C7 C6 C5 117.0(3) . . ?
C7 C6 H6 121.5 . . ?
C5 C6 H6 121.5 . . ?
C6 C7 C2 122.4(3) . . ?
C6 C7 H7 118.8 . . ?
C2 C7 H7 118.8 . . ?
O3 C8 O4 127.2(3) . . ?
O3 C8 C9 122.4(3) . . ?
O4 C8 C9 110.5(3) . . ?
C10 C9 C14 119.9(3) . . ?
C10 C9 C8 119.0(3) . . ?
C14 C9 C8 121.0(3) . . ?
C11 C10 C9 122.2(3) . . ?
C11 C10 H10 118.9 . . ?
C9 C10 H10 118.9 . . ?
C12 C11 C10 118.5(4) . . ?
C12 C11 H11 120.7 . . ?
C10 C11 H11 120.7 . . ?
C11 C12 N2 123.9(4) . . ?
C11 C12 C13 123.9(3) . . ?
N2 C12 C13 112.1(3) . . ?
C12 C13 C14 117.3(3) . . ?
C12 C13 H13 121.3 . . ?
C14 C13 H13 121.3 . . ?
C9 C14 C13 118.0(3) . . ?
C9 C14 H14 121.0 . . ?
C13 C14 H14 121.0 . . ?
O3 Eu1 O4 130.79(8) . 7_565 ?
O3 Eu1 O5 77.58(8) . . ?
O4 Eu1 O5 76.52(7) 7_565 . ?
O3 Eu1 O7 140.15(7) . . ?
O4 Eu1 O7 72.59(7) 7_565 . ?
O5 Eu1 O7 78.82(7) . . ?
O3 Eu1 O8 74.44(8) . . ?
O4 Eu1 O8 140.54(7) 7_565 . ?
O5 Eu1 O8 82.22(7) . . ?
O7 Eu1 O8 70.90(7) . . ?
O3 Eu1 O6 81.32(7) . 7_565 ?
O4 Eu1 O6 80.92(7) 7_565 7_565 ?
O5 Eu1 O6 125.68(7) . 7_565 ?
O7 Eu1 O6 138.35(7) . 7_565 ?
O8 Eu1 O6 137.79(7) . 7_565 ?
O3 Eu1 O1 133.93(8) . . ?
O4 Eu1 O1 82.81(8) 7_565 . ?
O5 Eu1 O1 147.98(8) . . ?
O7 Eu1 O1 71.74(7) . . ?
O8 Eu1 O1 99.39(7) . . ?
O6 Eu1 O1 73.56(7) 7_565 . ?
O3 Eu1 O2 83.49(8) . . ?
O4 Eu1 O2 133.08(8) 7_565 . ?
O5 Eu1 O2 149.77(8) . . ?
O7 Eu1 O2 102.24(7) . . ?
O8 Eu1 O2 70.04(8) . . ?
O6 Eu1 O2 73.34(7) 7_565 . ?
O1 Eu1 O2 52.75(8) . . ?
O3 Eu1 C1 110.15(9) . . ?
O4 Eu1 C1 107.45(9) 7_565 . ?
O5 Eu1 C1 161.75(9) . . ?
O7 Eu1 C1 85.36(9) . . ?
O8 Eu1 C1 84.06(9) . . ?
O6 Eu1 C1 72.46(9) 7_565 . ?
O1 Eu1 C1 25.37(9) . . ?
O2 Eu1 C1 27.41(9) . . ?
O3 Eu1 O5 67.51(7) . 7_565 ?
O4 Eu1 O5 66.80(7) 7_565 7_565 ?
O5 Eu1 O5 78.63(8) . 7_565 ?
O7 Eu1 O5 137.00(7) . 7_565 ?
O8 Eu1 O5 140.17(7) . 7_565 ?
O6 Eu1 O5 47.05(6) 7_565 7_565 ?
O1 Eu1 O5 115.19(6) . 7_565 ?
O2 Eu1 O5 115.44(7) . 7_565 ?
C1 Eu1 O5 119.49(8) . 7_565 ?
O3 Eu1 C15 73.54(8) . 7_565 ?
O4 Eu1 C15 71.84(8) 7_565 7_565 ?
O5 Eu1 C15 101.82(8) . 7_565 ?
O7 Eu1 C15 143.14(8) . 7_565 ?
O8 Eu1 C15 145.95(8) . 7_565 ?
O6 Eu1 C15 23.86(7) 7_565 7_565 ?
O1 Eu1 C15 94.50(7) . 7_565 ?
O2 Eu1 C15 95.02(8) . 7_565 ?
C1 Eu1 C15 96.29(9) . 7_565 ?
O5 Eu1 C15 23.20(7) 7_565 7_565 ?
O3 Eu1 S1 139.35(5) . . ?
O4 Eu1 S1 84.88(6) 7_565 . ?
O5 Eu1 S1 96.71(6) . . ?
O7 Eu1 S1 19.80(5) . . ?
O8 Eu1 S1 64.91(6) . . ?
O6 Eu1 S1 129.72(5) 7_565 . ?
O1 Eu1 S1 56.87(5) . . ?
O2 Eu1 S1 82.52(5) . . ?
C1 Eu1 S1 66.44(8) . . ?
O5 Eu1 S1 151.65(5) 7_565 . ?
C15 Eu1 S1 145.62(6) 7_565 . ?
O5 C15 O6 124.4(3) . . ?
O5 C15 C16 117.7(3) . . ?
O6 C15 C16 117.9(3) . . ?
O5 C15 Eu1 73.88(17) . 7_565 ?
O6 C15 Eu1 50.58(14) . 7_565 ?
C16 C15 Eu1 168.5(2) . 7_565 ?
C17 C16 C21 120.2(3) . . ?
C17 C16 C15 117.1(3) . . ?
C21 C16 C15 122.7(3) . . ?
C18 C17 C16 118.0(3) . . ?
C18 C17 H17 121.0 . . ?
C16 C17 H17 121.0 . . ?
C17 C18 C19 121.6(3) . . ?
C17 C18 H18 119.2 . . ?
C19 C18 H18 119.2 . . ?
N3 C19 C20 118.2(3) . . ?
N3 C19 C18 123.1(3) . . ?
C20 C19 C18 118.3(3) . . ?
C19 C20 C21 123.0(3) . . ?
C19 C20 H20 118.5 . . ?
C21 C20 H20 118.5 . . ?
C20 C21 C16 118.9(3) . . ?
C20 C21 H21 120.6 . . ?
C16 C21 H21 120.6 . . ?
S1 C22 H22B 109.5 . . ?
S1 C22 H22C 109.5 . . ?
H22B C22 H22C 109.5 . . ?
S1 C22 H22A 109.5 . . ?
H22B C22 H22A 109.5 . . ?
H22C C22 H22A 109.5 . . ?
S1 C23 H23A 109.5 . . ?
S1 C23 H23B 109.5 . . ?
H23A C23 H23B 109.5 . . ?
S1 C23 H23C 109.5 . . ?
H23A C23 H23C 109.5 . . ?
H23B C23 H23C 109.5 . . ?
S2 C24 H24A 109.5 . . ?
S2 C24 H24B 109.5 . . ?
H24A C24 H24B 109.5 . . ?
S2 C24 H24C 109.5 . . ?
H24A C24 H24C 109.5 . . ?
H24B C24 H24C 109.5 . . ?
S2 C25 H25A 109.5 . . ?
S2 C25 H25B 109.5 . . ?
H25A C25 H25B 109.5 . . ?
S2 C25 H25C 109.5 . . ?
H25A C25 H25C 109.5 . . ?
H25B C25 H25C 109.5 . . ?
S3 C26 H26A 109.5 . . ?
S3 C26 H26C 109.5 . . ?
H26A C26 H26C 109.5 . . ?
S3 C26 H26B 109.5 . . ?
H26A C26 H26B 109.5 . . ?
H26C C26 H26B 109.5 . . ?
S3 C27 H27A 109.5 . . ?
S3 C27 H27C 109.5 . . ?
H27A C27 H27C 109.5 . . ?
S3 C27 H27B 109.5 . . ?
H27A C27 H27B 109.5 . . ?
H27C C27 H27B 109.5 . . ?
S4 C28 H28A 109.5 . . ?
S4 C28 H28B 109.5 . . ?
H28A C28 H28B 109.5 . . ?
S4 C28 H28C 109.5 . . ?
H28A C28 H28C 109.5 . . ?
H28B C28 H28C 109.5 . . ?
S4 C29 H29A 109.5 . . ?
S4 C29 H29C 109.5 . . ?
H29A C29 H29C 109.5 . . ?
S4 C29 H29B 109.5 . . ?
H29A C29 H29B 109.5 . . ?
H29C C29 H29B 109.5 . . ?
S5 C30 H30A 109.5 . . ?
S5 C30 H30B 109.5 . . ?
H30A C30 H30B 109.5 . . ?
S5 C30 H30C 109.5 . . ?
H30A C30 H30C 109.5 . . ?
H30B C30 H30C 109.5 . . ?
S5 C31 H31A 109.5 . . ?
S5 C31 H31B 109.5 . . ?
H31A C31 H31B 109.5 . . ?
S5 C31 H31C 109.5 . . ?
H31A C31 H31C 109.5 . . ?
H31B C31 H31C 109.5 . . ?
N1 N1 C5 120.3(4) 2 . ?
N2 N2 C12 121.9(4) 2_554 . ?
C19 N3 N3 124.6(4) . 7 ?
C1 O1 Eu1 94.3(2) . . ?
C1 O2 Eu1 91.6(2) . . ?
C8 O3 Eu1 137.5(2) . . ?
C8 O4 Eu1 138.8(2) . 7_565 ?
C15 O5 Eu1 175.31(19) . . ?
C15 O5 Eu1 82.92(17) . 7_565 ?
Eu1 O5 Eu1 101.37(8) . 7_565 ?
C15 O6 Eu1 105.55(18) . 7_565 ?
S1 O7 Eu1 128.27(13) . . ?
S2 O8 Eu1 130.29(13) . . ?
H12D O12 H12A 109.5 . . ?
H13B O13 H13C 109.4 . . ?
H14C O14 H14D 109.5 . . ?
H15B O15 H15C 109.4 . . ?
H16A O16 H16B 109.5 . . ?
H17C O17 H17E 109.6 . . ?
H18B O18 H18C 109.4 . . ?
H19A O19 H19C 109.5 . . ?
H20B O20 H20C 109.5 . . ?
H21D O21 H21A 109.3 . . ?
H22D O22 H22E 109.5 . . ?
O7 S1 C22 98.54(15) . . ?
O7 S1 C23 105.63(14) . . ?
C22 S1 C23 109.86(17) . . ?
C22 S1 Eu1 120.71(12) . . ?
C23 S1 Eu1 113.32(12) . . ?
O8 S2 C25 99.49(14) . . ?
O8 S2 C24 104.98(14) . . ?
C25 S2 C24 103.90(15) . . ?
O9 S3 C27 103.63(15) . . ?
O9 S3 C26 111.38(16) . . ?
C27 S3 C26 106.44(16) . . ?
O10 S4 C28 104.86(17) . . ?
O10 S4 C29 101.79(17) . . ?
C28 S4 C29 114.23(19) . . ?
O11 S5 C30 95.63(15) . . ?
O11 S5 C31 111.23(16) . . ?
C30 S5 C31 116.01(17) . . ?

loop_
_geom_bond_atom_site_label_1
_geom_bond_atom_site_label_2
_geom_bond_distance
_geom_bond_site_symmetry_2
_geom_bond_publ_flag
C1 O1 1.221(4) . ?
C1 O2 1.309(4) . ?
C1 C2 1.488(5) . ?
C1 Eu1 2.842(3) . ?
C2 C7 1.391(5) . ?
C2 C3 1.414(5) . ?
C3 C4 1.396(4) . ?
C3 H3 0.9300 . ?
C4 C5 1.383(5) . ?
C4 H4 0.9300 . ?
C5 N1 1.399(4) . ?
C5 C6 1.419(5) . ?
C6 C7 1.372(5) . ?
C6 H6 0.9300 . ?
C7 H7 0.9300 . ?
C8 O3 1.264(4) . ?
C8 O4 1.276(4) . ?
C8 C9 1.486(5) . ?
C9 C10 1.382(5) . ?
C9 C14 1.396(5) . ?
C10 C11 1.366(5) . ?
C10 H10 0.9300 . ?
C11 C12 1.322(5) . ?
C11 H11 0.9300 . ?
C12 N2 1.399(5) . ?
C12 C13 1.407(5) . ?
C13 C14 1.432(5) . ?
C13 H13 0.9300 . ?
C14 H14 0.9300 . ?
Eu1 O3 2.332(2) . ?
Eu1 O4 2.338(2) 7_565 ?
Eu1 O5 2.364(2) . ?
Eu1 O7 2.364(2) . ?
Eu1 O8 2.415(2) . ?
Eu1 O6 2.444(2) 7_565 ?
Eu1 O1 2.476(2) . ?
Eu1 O2 2.487(2) . ?
Eu1 O5 2.950(2) 7_565 ?
Eu1 C15 3.048(3) 7_565 ?
Eu1 S1 3.5090(9) . ?
C15 O5 1.210(4) . ?
C15 O6 1.280(3) . ?
C15 C16 1.467(4) . ?
C15 Eu1 3.048(3) 7_565 ?
C16 C17 1.405(5) . ?
C16 C21 1.425(4) . ?
C17 C18 1.380(5) . ?
C17 H17 0.9300 . ?
C18 C19 1.441(5) . ?
C18 H18 0.9300 . ?
C19 N3 1.321(4) . ?
C19 C20 1.333(4) . ?
C20 C21 1.376(5) . ?
C20 H20 0.9300 . ?
C21 H21 0.9300 . ?
C22 S1 1.762(3) . ?
C22 H22B 0.9600 . ?
C22 H22C 0.9600 . ?
C22 H22A 0.9600 . ?
C23 S1 1.798(4) . ?
C23 H23A 0.9600 . ?
C23 H23B 0.9600 . ?
C23 H23C 0.9600 . ?
C24 S2 1.843(3) . ?
C24 H24A 0.9600 . ?
C24 H24B 0.9600 . ?
C24 H24C 0.9600 . ?
C25 S2 1.837(3) . ?
C25 H25A 0.9600 . ?
C25 H25B 0.9600 . ?
C25 H25C 0.9600 . ?
C26 S3 2.067(4) . ?
C26 H26A 0.9600 . ?
C26 H26C 0.9600 . ?
C26 H26B 0.9600 . ?
C27 S3 1.665(4) . ?
C27 H27A 0.9600 . ?
C27 H27C 0.9600 . ?
C27 H27B 0.9600 . ?
C28 S4 1.901(4) . ?
C28 H28A 0.9600 . ?
C28 H28B 0.9600 . ?
C28 H28C 0.9600 . ?
C29 S4 1.932(4) . ?
C29 H29A 0.9600 . ?
C29 H29C 0.9600 . ?
C29 H29B 0.9600 . ?
C30 S5 1.890(3) . ?
C30 H30A 0.9600 . ?
C30 H30B 0.9600 . ?
C30 H30C 0.9600 . ?
C31 S5 2.099(4) . ?
C31 H31A 0.9600 . ?
C31 H31B 0.9600 . ?
C31 H31C 0.9600 . ?
N1 N1 1.349(6) 2 ?
N2 N2 1.372(6) 2_554 ?
N3 N3 1.350(5) 7 ?
O4 Eu1 2.338(2) 7_565 ?
O5 Eu1 2.950(2) 7_565 ?
O6 Eu1 2.444(2) 7_565 ?
O7 S1 1.514(2) . ?
O8 S2 1.471(2) . ?
O9 S3 1.533(3) . ?
O10 S4 1.453(2) . ?
O11 S5 1.528(3) . ?
O12 H12D 0.8519 . ?
O12 H12A 0.8507 . ?
O13 H13B 0.8506 . ?
O13 H13C 0.8511 . ?
O14 H14C 0.8514 . ?
O14 H14D 0.8522 . ?
O15 H15B 0.8506 . ?
O15 H15C 0.8514 . ?
O16 H16A 0.8521 . ?
O16 H16B 0.8502 . ?
O17 H17C 0.8512 . ?
O17 H17E 0.8518 . ?
O18 H18B 0.8506 . ?
O18 H18C 0.8514 . ?
O19 H19A 0.8520 . ?
O19 H19C 0.8506 . ?
O20 H20B 0.8519 . ?
O20 H20C 0.8521 . ?
O21 H21D 0.8511 . ?
O21 H21A 0.8509 . ?
O22 H22D 0.8511 . ?
O22 H22E 0.8521 . ?
